data_7032349
loop_
_publ_author_name
'Peuntinger, Katrin'
'Pilz, T. David'
'Staehle, Robert'
'Schaub, Markus'
'Kaufhold, Simon'
'Petermann, Lydia'
'Wunderlin, Markus'
'G\"orls, Helmar'
'Heinemann, Frank W.'
'Li, Jing'
'Drewello, Thomas'
'Vos, Johannes G.'
'Guldi, Dirk M.'
'Rau, Sven'

_publ_section_title
;
 Carbene based photochemical molecular assemblies for solar driven
 hydrogen generation.
;
_journal_issue 36
_journal_name_full 'Dalton transactions (Cambridge, England : 2003)'
_journal_page_first 13683
_journal_page_last 13695
_journal_paper_doi 10.1039/c4dt01546k
_journal_volume 43
_journal_year 2014
_chemical_formula_moiety 'C13 H9 N4, C2 F3 O2'
_chemical_formula_sum 'C15 H9 F3 N4 O2'
_chemical_formula_weight 334.26
_space_group_IT_number 14
_symmetry_cell_setting monoclinic
_symmetry_space_group_name_Hall '-P 2yn'
_symmetry_space_group_name_H-M 'P 1 21/n 1'
_atom_sites_solution_hydrogens geom
_atom_sites_solution_primary direct
_atom_sites_solution_secondary difmap
_audit_creation_method SHELXL-97
_cell_angle_alpha 90.00
_cell_angle_beta 111.634(4)
_cell_angle_gamma 90.00
_cell_formula_units_Z 4
_cell_length_a 13.6042(8)
_cell_length_b 6.9560(6)
_cell_length_c 16.6210(12)
_cell_measurement_reflns_used 9652
_cell_measurement_temperature 183(2)
_cell_measurement_theta_max 27.45
_cell_measurement_theta_min 2.64
_cell_volume 1462.06(19)
_computing_cell_refinement DENZO
_computing_data_collection COLLECT
_computing_data_reduction DENZO
_computing_molecular_graphics SHELXTL/PC
_computing_publication_material SHELXL-97
_computing_structure_refinement 'SHELXL-97 (Sheldrick, 1997)'
_computing_structure_solution 'SHELXS-97 (Sheldrick, 1990)'
_diffrn_ambient_temperature 183(2)
_diffrn_measured_fraction_theta_full 0.993
_diffrn_measured_fraction_theta_max 0.993
_diffrn_measurement_device_type KappaCCD
_diffrn_measurement_method 'phi- + omega-scan'
_diffrn_radiation_monochromator graphite
_diffrn_radiation_source 'fine-focus sealed tube'
_diffrn_radiation_type MoK\a
_diffrn_radiation_wavelength 0.71073
_diffrn_reflns_av_R_equivalents 0.0508
_diffrn_reflns_av_sigmaI/netI 0.0547
_diffrn_reflns_limit_h_max 17
_diffrn_reflns_limit_h_min -17
_diffrn_reflns_limit_k_max 9
_diffrn_reflns_limit_k_min -7
_diffrn_reflns_limit_l_max 21
_diffrn_reflns_limit_l_min -21
_diffrn_reflns_number 9652
_diffrn_reflns_theta_full 27.45
_diffrn_reflns_theta_max 27.45
_diffrn_reflns_theta_min 2.64
_exptl_absorpt_coefficient_mu 0.130
_exptl_absorpt_correction_type none
_exptl_crystal_colour colourless
_exptl_crystal_density_diffrn 1.519
_exptl_crystal_density_method 'not measured'
_exptl_crystal_description prism
_exptl_crystal_F_000 680
_exptl_crystal_size_max 0.05
_exptl_crystal_size_mid 0.05
_exptl_crystal_size_min 0.04
_refine_diff_density_max 0.422
_refine_diff_density_min -0.485
_refine_diff_density_rms 0.066
_refine_ls_extinction_method none
_refine_ls_goodness_of_fit_ref 1.135
_refine_ls_hydrogen_treatment mixed
_refine_ls_matrix_type full
_refine_ls_number_parameters 236
_refine_ls_number_reflns 3308
_refine_ls_number_restraints 0
_refine_ls_restrained_S_all 1.135
_refine_ls_R_factor_all 0.1242
_refine_ls_R_factor_gt 0.0759
_refine_ls_shift/su_max 0.008
_refine_ls_shift/su_mean 0.012
_refine_ls_structure_factor_coef Fsqd
_refine_ls_weighting_details 'calc w=1/[\s^2^(Fo^2^)+(0.0929P)^2^+0.9169P] where P=(Fo^2^+2Fc^2^)/3'
_refine_ls_weighting_scheme calc
_refine_ls_wR_factor_gt 0.1943
_refine_ls_wR_factor_ref 0.2196
_reflns_number_gt 2023
_reflns_number_total 3308
_reflns_threshold_expression >2sigma(I)
_cod_duplicate_entry 7031797
_cod_data_source_file c4dt01546k2.cif
_cod_data_source_block FO3762
_cod_original_sg_symbol_H-M 'P 21/n'
_cod_database_code 7032349

loop_
_symmetry_equiv_pos_as_xyz
'x, y, z'
'-x+1/2, y+1/2, -z+1/2'
'-x, -y, -z'
'x-1/2, -y-1/2, z-1/2'

loop_
_atom_site_label
_atom_site_type_symbol
_atom_site_fract_x
_atom_site_fract_y
_atom_site_fract_z
_atom_site_U_iso_or_equiv
_atom_site_adp_type
_atom_site_occupancy
_atom_site_symmetry_multiplicity
_atom_site_calc_flag
_atom_site_refinement_flags
_atom_site_disorder_assembly
_atom_site_disorder_group
N1 N 0.55113(18) 0.3308(4) 0.16116(14) 0.0362(6) Uani 1 1 d . . .
N3 N 0.2741(2) 0.2801(4) -0.13208(16) 0.0391(6) Uani 1 1 d . . .
N4 N 0.38551(19) 0.1816(4) -0.18983(16) 0.0390(6) Uani 1 1 d . . .
N2 N 0.69123(18) 0.2214(4) 0.08864(15) 0.0377(6) Uani 1 1 d . . .
C1 C 0.4831(2) 0.3876(5) 0.19640(19) 0.0403(7) Uani 1 1 d . . .
H1A H 0.5101 0.4157 0.2566 0.048 Uiso 1 1 calc R . .
C2 C 0.3742(2) 0.4091(5) 0.15112(19) 0.0407(7) Uani 1 1 d . . .
H2A H 0.3292 0.4486 0.1802 0.049 Uiso 1 1 calc R . .
C3 C 0.3339(2) 0.3721(4) 0.06421(18) 0.0370(7) Uani 1 1 d . . .
H3A H 0.2604 0.3847 0.0317 0.044 Uiso 1 1 calc R . .
C4 C 0.4037(2) 0.3151(4) 0.02414(17) 0.0315(6) Uani 1 1 d . . .
C5 C 0.3732(2) 0.2713(4) -0.06572(17) 0.0330(6) Uani 1 1 d . . .
C13 C 0.2851(2) 0.2254(5) -0.2048(2) 0.0441(8) Uani 1 1 d . . .
H13A H 0.2292 0.2185 -0.2597 0.053 Uiso 1 1 calc R . .
C6 C 0.4430(2) 0.2101(4) -0.10207(17) 0.0330(6) Uani 1 1 d . . .
C7 C 0.5530(2) 0.1874(4) -0.05333(17) 0.0322(6) Uani 1 1 d . . .
C8 C 0.6286(2) 0.1268(4) -0.08762(19) 0.0373(7) Uani 1 1 d . . .
H8A H 0.6079 0.0954 -0.1472 0.045 Uiso 1 1 calc R . .
C9 C 0.7324(2) 0.1142(4) -0.0334(2) 0.0393(7) Uani 1 1 d . . .
H9A H 0.7848 0.0720 -0.0545 0.047 Uiso 1 1 calc R . .
C10 C 0.7598(2) 0.1643(5) 0.0534(2) 0.0406(7) Uani 1 1 d . . .
H10A H 0.8324 0.1573 0.0898 0.049 Uiso 1 1 calc R . .
C11 C 0.5877(2) 0.2319(4) 0.03563(17) 0.0313(6) Uani 1 1 d . . .
C12 C 0.5125(2) 0.2945(4) 0.07479(17) 0.0310(6) Uani 1 1 d . . .
F1 F -0.0742(6) 0.3580(13) -0.0631(5) 0.150(4) Uani 0.700(6) 1 d P A 1
F2 F -0.1120(3) 0.6315(11) -0.1142(3) 0.1221(18) Uani 0.700(6) 1 d P A 1
F3 F -0.1599(3) 0.3878(15) -0.2023(4) 0.113(3) Uani 0.700(6) 1 d P A 1
F1A F -0.0961(11) 0.207(2) -0.1384(11) 0.137(6) Uani 0.300(6) 1 d P A 2
F2A F -0.161(2) 0.483(4) -0.2091(19) 0.176(11) Uiso 0.300(6) 1 d P A 2
F3A F -0.0947(9) 0.460(4) -0.0739(11) 0.113(3) Uani 0.300(6) 1 d P A 2
O1 O 0.09334(19) 0.3528(4) -0.10954(15) 0.0604(7) Uani 1 1 d . . .
O2 O 0.0203(2) 0.5939(5) -0.20050(16) 0.0670(8) Uani 1 1 d . . .
C14 C -0.0791(5) 0.4381(14) -0.1325(5) 0.1221(18) Uani 1 1 d . . .
C15 C 0.0219(2) 0.4652(6) -0.1488(2) 0.0525(9) Uani 1 1 d . A .
H1N4 H 0.414(3) 0.153(6) -0.237(3) 0.066(11) Uiso 1 1 d . . .
H1N3 H 0.210(3) 0.312(5) -0.128(2) 0.047(9) Uiso 1 1 d . . .

loop_
_atom_site_aniso_label
_atom_site_aniso_U_11
_atom_site_aniso_U_22
_atom_site_aniso_U_33
_atom_site_aniso_U_23
_atom_site_aniso_U_13
_atom_site_aniso_U_12
N1 0.0362(13) 0.0416(14) 0.0248(12) 0.0012(10) 0.0040(10) -0.0021(11)
N3 0.0336(14) 0.0408(15) 0.0313(13) 0.0024(11) -0.0018(10) -0.0002(11)
N4 0.0376(14) 0.0420(15) 0.0268(13) 0.0009(11) -0.0004(10) -0.0031(11)
N2 0.0310(13) 0.0429(15) 0.0326(13) 0.0027(11) 0.0041(10) -0.0032(10)
C1 0.0427(17) 0.0439(18) 0.0298(15) 0.0019(13) 0.0081(12) 0.0012(14)
C2 0.0403(16) 0.0442(19) 0.0365(16) 0.0037(14) 0.0129(13) 0.0036(13)
C3 0.0334(15) 0.0345(16) 0.0362(16) 0.0050(13) 0.0047(12) 0.0004(12)
C4 0.0319(14) 0.0281(15) 0.0279(14) 0.0047(11) 0.0031(11) -0.0033(11)
C5 0.0290(14) 0.0296(15) 0.0289(14) 0.0035(11) -0.0027(11) -0.0018(11)
C13 0.0411(17) 0.0448(19) 0.0316(16) 0.0038(14) -0.0040(12) -0.0031(14)
C6 0.0373(15) 0.0290(15) 0.0250(14) 0.0032(11) 0.0026(11) -0.0043(11)
C7 0.0344(15) 0.0272(14) 0.0287(14) 0.0012(11) 0.0042(11) -0.0040(11)
C8 0.0430(16) 0.0326(16) 0.0335(15) -0.0004(12) 0.0108(12) -0.0063(12)
C9 0.0342(15) 0.0389(17) 0.0445(17) -0.0003(14) 0.0143(13) -0.0056(13)
C10 0.0288(14) 0.0442(18) 0.0425(17) 0.0030(14) 0.0060(12) -0.0025(13)
C11 0.0277(13) 0.0279(15) 0.0301(14) 0.0042(11) 0.0009(11) -0.0037(11)
C12 0.0302(13) 0.0285(15) 0.0264(14) 0.0058(11) 0.0012(10) -0.0040(11)
F1 0.156(6) 0.219(10) 0.125(4) -0.014(5) 0.111(5) -0.074(6)
F2 0.075(2) 0.203(5) 0.103(3) -0.019(3) 0.050(2) 0.016(3)
F3 0.0289(16) 0.216(8) 0.096(3) -0.079(5) 0.0248(18) -0.036(3)
F1A 0.114(10) 0.172(13) 0.181(14) -0.029(11) 0.120(11) -0.048(10)
F3A 0.0289(16) 0.216(8) 0.096(3) -0.079(5) 0.0248(18) -0.036(3)
O1 0.0453(14) 0.0827(19) 0.0480(14) 0.0037(13) 0.0111(11) 0.0000(13)
O2 0.0630(16) 0.093(2) 0.0435(14) 0.0077(15) 0.0177(12) 0.0092(15)
C14 0.075(2) 0.203(5) 0.103(3) -0.019(3) 0.050(2) 0.016(3)
C15 0.0350(17) 0.090(3) 0.0298(16) -0.0045(18) 0.0093(13) -0.0025(18)

loop_
_atom_type_symbol
_atom_type_description
_atom_type_scat_dispersion_real
_atom_type_scat_dispersion_imag
_atom_type_scat_source
C C 0.0033 0.0016 'International Tables Vol C Tables 4.2.6.8 and 6.1.1.4'
H H 0.0000 0.0000 'International Tables Vol C Tables 4.2.6.8 and 6.1.1.4'
N N 0.0061 0.0033 'International Tables Vol C Tables 4.2.6.8 and 6.1.1.4'
O O 0.0106 0.0060 'International Tables Vol C Tables 4.2.6.8 and 6.1.1.4'
F F 0.0171 0.0103 'International Tables Vol C Tables 4.2.6.8 and 6.1.1.4'

loop_
_geom_angle_atom_site_label_1
_geom_angle_atom_site_label_2
_geom_angle_atom_site_label_3
_geom_angle
C1 N1 C12 117.5(2)
C13 N3 C5 107.9(3)
C13 N3 H1N3 124(2)
C5 N3 H1N3 128(2)
C13 N4 C6 107.8(3)
C13 N4 H1N4 124(2)
C6 N4 H1N4 128(2)
C10 N2 C11 117.2(2)
N1 C1 C2 124.6(3)
N1 C1 H1A 117.7
C2 C1 H1A 117.7
C3 C2 C1 118.7(3)
C3 C2 H2A 120.7
C1 C2 H2A 120.7
C2 C3 C4 118.5(3)
C2 C3 H3A 120.8
C4 C3 H3A 120.8
C3 C4 C12 119.3(3)
C3 C4 C5 124.8(2)
C12 C4 C5 116.0(3)
C6 C5 N3 106.9(3)
C6 C5 C4 123.2(2)
N3 C5 C4 129.9(3)
N3 C13 N4 110.4(3)
N3 C13 H13A 124.8
N4 C13 H13A 124.8
C5 C6 N4 107.1(2)
C5 C6 C7 122.6(3)
N4 C6 C7 130.3(3)
C11 C7 C8 118.5(2)
C11 C7 C6 116.6(3)
C8 C7 C6 124.9(3)
C9 C8 C7 118.8(3)
C9 C8 H8A 120.6
C7 C8 H8A 120.6
C8 C9 C10 118.9(3)
C8 C9 H9A 120.6
C10 C9 H9A 120.6
N2 C10 C9 124.4(3)
N2 C10 H10A 117.8
C9 C10 H10A 117.8
N2 C11 C7 122.2(3)
N2 C11 C12 117.0(2)
C7 C11 C12 120.8(2)
N1 C12 C4 121.5(3)
N1 C12 C11 117.6(2)
C4 C12 C11 120.9(2)
F3A C14 F1 36.8(14)
F3A C14 F3 116.9(8)
F1 C14 F3 115.6(8)
F3A C14 F2A 115.9(15)
F1 C14 F2A 133.9(12)
F3 C14 F2A 28.5(11)
F3A C14 F2 61.0(13)
F1 C14 F2 97.6(7)
F3 C14 F2 101.8(7)
F2A C14 F2 77.5(12)
F3A C14 C15 129.8(9)
F1 C14 C15 118.5(6)
F3 C14 C15 113.2(5)
F2A C14 C15 106.6(11)
F2 C14 C15 106.7(6)
F3A C14 F1A 97.0(15)
F1 C14 F1A 64.9(8)
F3 C14 F1A 68.2(8)
F2A C14 F1A 96.7(13)
F2 C14 F1A 149.7(6)
C15 C14 F1A 103.4(6)
O1 C15 O2 129.6(3)
O1 C15 C14 114.8(4)
O2 C15 C14 115.6(4)

loop_
_geom_bond_atom_site_label_1
_geom_bond_atom_site_label_2
_geom_bond_distance
N1 C1 1.325(4)
N1 C12 1.358(3)
N3 C13 1.327(4)
N3 C5 1.393(3)
N3 H1N3 0.93(4)
N4 C13 1.330(4)
N4 C6 1.392(4)
N4 H1N4 1.01(4)
N2 C10 1.332(4)
N2 C11 1.361(3)
C1 C2 1.401(4)
C1 H1A 0.9500
C2 C3 1.367(4)
C2 H2A 0.9500
C3 C4 1.404(4)
C3 H3A 0.9500
C4 C12 1.414(4)
C4 C5 1.428(4)
C5 C6 1.368(4)
C13 H13A 0.9500
C6 C7 1.424(4)
C7 C11 1.411(4)
C7 C8 1.412(4)
C8 C9 1.369(4)
C8 H8A 0.9500
C9 C10 1.394(4)
C9 H9A 0.9500
C10 H10A 0.9500
C11 C12 1.466(4)
F1 C14 1.260(10)
F2 C14 1.484(10)
F3 C14 1.318(8)
F1A C14 1.624(16)
F2A C14 1.39(3)
F3A C14 1.080(16)
O1 C15 1.230(4)
O2 C15 1.235(5)
C14 C15 1.507(7)
